data_1554158
loop_
_publ_author_name
'Soller, Benedikt S.'
'Sun, Qian'
'Salzinger, Stephan'
'Jandl, Christian'
'P\"othig, Alexander'
'Rieger, Bernhard'

_publ_section_title
;
 Ligand Induced Steric Crowding in Rare Earth Metal-Mediated Group
 Transfer Polymerization of Vinylphosphonates: Does Enthalpy Matter?
;
_journal_issue 5
_journal_name_full Macromolecules
_journal_page_first 1582
_journal_paper_doi 10.1021/acs.macromol.5b01937
_journal_volume 49
_journal_year 2016
_chemical_compound_source 'see text'
_chemical_formula_moiety 'C24 H39 Si3 Sm'
_chemical_formula_sum 'C24 H39 Si3 Sm'
_chemical_formula_weight 562.18
_space_group_IT_number 61
_space_group_name_Hall '-P 2ac 2ab'
_space_group_name_H-M_alt 'P b c a'
_symmetry_cell_setting orthorhombic
_symmetry_Int_Tables_number 61
_symmetry_space_group_name_Hall '-P 2ac 2ab'
_symmetry_space_group_name_H-M 'P b c a'
_atom_sites_solution_hydrogens geom
_cell_angle_alpha 90
_cell_angle_beta 90
_cell_angle_gamma 90
_cell_formula_units_Z 8
_cell_length_a 8.2756(4)
_cell_length_b 22.2510(12)
_cell_length_c 28.8955(15)
_cell_measurement_reflns_used 9740
_cell_measurement_temperature 123
_cell_measurement_theta_max 28.2192
_cell_measurement_theta_min 2.7190
_cell_volume 5320.8(5)
_computing_cell_refinement 'SAINT (Bruker, 2012)'
_computing_data_collection 'APEX II Control Software (Bruker, 2013)'
_computing_data_reduction 'SAINT (Bruker, 2012)'
_computing_molecular_graphics 'PLATON (Spek, 2011)'
_computing_publication_material 'PLATON (Spek, 2011), enCIFer (Allen, 2004)'
_computing_structure_refinement 'SHELXL2014 (Sheldrick, 2014), SHELXLE (Huebschle, 2011)'
_computing_structure_solution 'SHELXS97 (Sheldrick, 1997)'
_diffrn_ambient_temperature 123
_diffrn_detector ' CCD plate '
_diffrn_detector_area_resol_mean 16
_diffrn_measured_fraction_theta_full 1.000
_diffrn_measured_fraction_theta_max 0.999
_diffrn_measurement_device ' \k-geometry diffractometer '
_diffrn_measurement_device_type ' Bruker APEX-II CCD '
_diffrn_measurement_method ' phi- and omega-rotation '
_diffrn_radiation_monochromator 'MONTEL optic'
_diffrn_radiation_probe x-ray
_diffrn_radiation_source 'rotating anode FR591'
_diffrn_radiation_type MoK\a
_diffrn_radiation_wavelength 0.71073
_diffrn_reflns_av_R_equivalents 0.0661
_diffrn_reflns_av_sigmaI/netI 0.0336
_diffrn_reflns_limit_h_max 8
_diffrn_reflns_limit_h_min -10
_diffrn_reflns_limit_k_max 27
_diffrn_reflns_limit_k_min -27
_diffrn_reflns_limit_l_max 35
_diffrn_reflns_limit_l_min -36
_diffrn_reflns_number 73150
_diffrn_reflns_reduction_process
;
;
_diffrn_reflns_theta_full 25.24
_diffrn_reflns_theta_max 26.37
_diffrn_reflns_theta_min 1.83
_exptl_absorpt_coefficient_mu 2.350
_exptl_absorpt_correction_T_max 0.7457
_exptl_absorpt_correction_T_min 0.4924
_exptl_absorpt_correction_type multi-scan
_exptl_absorpt_process_details 'SADABS, Bruker, 2008b'
_exptl_crystal_colour orange
_exptl_crystal_density_diffrn 1.404
_exptl_crystal_density_method 'Not Measured'
_exptl_crystal_description fragment
_exptl_crystal_F_000 2296
_exptl_crystal_size_max 0.34
_exptl_crystal_size_mid 0.26
_exptl_crystal_size_min 0.15
_refine_diff_density_max 1.589
_refine_diff_density_min -0.839
_refine_diff_density_rms 0.090
_refine_ls_extinction_method none
_refine_ls_goodness_of_fit_ref 1.105
_refine_ls_hydrogen_treatment constr
_refine_ls_matrix_type full
_refine_ls_number_parameters 262
_refine_ls_number_reflns 5439
_refine_ls_number_restraints 0
_refine_ls_restrained_S_all 1.105
_refine_ls_R_factor_all 0.0358
_refine_ls_R_factor_gt 0.0253
_refine_ls_shift/su_max 0.002
_refine_ls_shift/su_mean 0.000
_refine_ls_structure_factor_coef Fsqd
_refine_ls_weighting_details 'W=1/[\S^2^(FO^2^)+(0.0141P)^2^+5.6531P] WHERE P=(FO^2^+2FC^2^)/3'
_refine_ls_weighting_scheme calc
_refine_ls_wR_factor_gt 0.0520
_refine_ls_wR_factor_ref 0.0555
_reflns_number_gt 4521
_reflns_number_total 5439
_reflns_threshold_expression i>2\s(i)
_cod_data_source_file ma5b01937_si_003.cif
_cod_data_source_block (C5H4TMS)3Sm
_cod_database_code 1554158

loop_
_symmetry_equiv_pos_site_id
_symmetry_equiv_pos_as_xyz
1 x,y,z
2 1/2-x,-y,1/2+z
3 1/2+x,1/2-y,-z
4 -x,1/2+y,1/2-z
5 -x,-y,-z
6 1/2+x,y,1/2-z
7 1/2-x,1/2+y,z
8 x,1/2-y,1/2+z

loop_
_atom_site_aniso_label
_atom_site_aniso_U_11
_atom_site_aniso_U_22
_atom_site_aniso_U_33
_atom_site_aniso_U_23
_atom_site_aniso_U_13
_atom_site_aniso_U_12
Sm1 0.0083(1) 0.0178(1) 0.0095(1) 0.0000(1) 0.0001(1) 0.0008(1)
Si1 0.0236(4) 0.0230(5) 0.0216(4) 0.0064(4) -0.0022(3) -0.0049(3)
Si2 0.0198(4) 0.0210(5) 0.0165(4) 0.0024(3) -0.0039(3) -0.0036(3)
Si3 0.0214(4) 0.0193(5) 0.0160(4) 0.0012(3) -0.0034(3) -0.0001(3)
C1 0.0184(13) 0.0253(18) 0.0129(14) 0.0030(12) 0.0019(10) -0.0009(12)
C2 0.0122(13) 0.034(2) 0.0155(15) 0.0036(12) 0.0058(11) 0.0026(11)
C3 0.0260(15) 0.0259(18) 0.0168(15) -0.0010(13) 0.0100(12) 0.0054(13)
C4 0.0214(14) 0.0291(18) 0.0117(14) -0.0021(12) 0.0029(11) -0.0043(12)
C5 0.0172(13) 0.0232(18) 0.0143(14) 0.0027(12) -0.0025(10) 0.0013(12)
C6 0.0316(17) 0.036(2) 0.035(2) 0.0169(16) -0.0030(14) -0.0040(15)
C7 0.046(2) 0.031(2) 0.051(2) 0.0153(18) -0.0240(18) -0.0147(17)
C8 0.053(2) 0.027(2) 0.041(2) -0.0035(16) 0.0113(17) -0.0024(17)
C9 0.0116(12) 0.0251(17) 0.0134(14) -0.0030(12) 0.0014(10) -0.0029(11)
C10 0.0090(12) 0.0297(18) 0.0149(14) -0.0022(12) 0.0026(10) -0.0045(11)
C11 0.0086(13) 0.036(2) 0.0238(17) -0.0102(13) 0.0049(11) -0.0016(12)
C12 0.0080(12) 0.0258(17) 0.0374(18) -0.0023(15) -0.0003(11) 0.0048(11)
C13 0.0080(11) 0.0229(17) 0.0191(14) -0.0010(12) -0.0020(10) 0.0002(11)
C14 0.0262(16) 0.0313(19) 0.0278(18) 0.0078(14) -0.0031(13) -0.0050(14)
C15 0.050(2) 0.0221(19) 0.034(2) 0.0001(15) 0.0135(16) 0.0012(16)
C16 0.048(2) 0.027(2) 0.040(2) 0.0069(16) -0.0244(16) -0.0090(16)
C17 0.0153(12) 0.0221(16) 0.0138(14) 0.0029(12) -0.0030(10) 0.0004(12)
C18 0.0115(12) 0.0312(19) 0.0162(15) 0.0043(13) -0.0028(10) 0.0026(12)
C19 0.0171(14) 0.031(2) 0.0201(16) 0.0074(14) -0.0084(11) -0.0094(13)
C20 0.0301(15) 0.0189(17) 0.0180(15) -0.0011(12) -0.0130(12) 0.0015(13)
C21 0.0154(13) 0.0280(18) 0.0120(14) -0.0007(13) -0.0055(10) 0.0017(12)
C22 0.0364(18) 0.029(2) 0.035(2) 0.0088(16) -0.0166(15) 0.0012(15)
C23 0.0301(17) 0.033(2) 0.035(2) -0.0085(15) 0.0029(14) -0.0042(15)
C24 0.0354(17) 0.028(2) 0.0237(18) 0.0045(14) 0.0047(13) -0.0036(14)

loop_
_atom_site_label
_atom_site_type_symbol
_atom_site_thermal_displace_type
_atom_site_fract_x
_atom_site_fract_y
_atom_site_fract_z
_atom_site_occupancy
_atom_site_U_iso_or_equiv
_atom_site_calc_flag
_atom_site_refinement_flags
Sm1 Sm Uani 0.92574(2) 0.27008(2) 0.12437(2) 1.000 0.0119(1) d .
Si1 Si Uani 0.76068(10) 0.11594(4) 0.17980(3) 1.000 0.0227(3) d .
Si2 Si Uani 1.23209(9) 0.41114(4) 0.14914(3) 1.000 0.0191(3) d .
Si3 Si Uani 0.78081(9) 0.39885(4) 0.02601(3) 1.000 0.0189(3) d .
C1 C Uani 0.7896(3) 0.19739(13) 0.19054(9) 1.000 0.0189(9) d .
C2 C Uani 0.6806(3) 0.24633(14) 0.18572(10) 1.000 0.0206(9) d .
C3 C Uani 0.7531(3) 0.29914(14) 0.20170(10) 1.000 0.0229(9) d .
C4 C Uani 0.9087(3) 0.28420(14) 0.21816(10) 1.000 0.0207(9) d .
C5 C Uani 0.9304(3) 0.22261(13) 0.21173(10) 1.000 0.0182(9) d .
C6 C Uani 0.7644(4) 0.07476(16) 0.23613(11) 1.000 0.0342(11) d .
C7 C Uani 0.5633(4) 0.10079(17) 0.15077(13) 1.000 0.0427(12) d .
C8 C Uani 0.9309(4) 0.08715(17) 0.14358(13) 1.000 0.0403(12) d .
C9 C Uani 1.2152(3) 0.33209(13) 0.12949(9) 1.000 0.0167(8) d .
C10 C Uani 1.2016(3) 0.31049(14) 0.08271(9) 1.000 0.0179(9) d .
C11 C Uani 1.2124(3) 0.24816(14) 0.08213(11) 1.000 0.0228(10) d .
C12 C Uani 1.2342(3) 0.22855(14) 0.12852(10) 1.000 0.0237(9) d .
C13 C Uani 1.2378(3) 0.27951(13) 0.15695(10) 1.000 0.0167(8) d .
C14 C Uani 1.2461(4) 0.46208(15) 0.09807(11) 1.000 0.0284(10) d .
C15 C Uani 1.0600(4) 0.43431(15) 0.18717(12) 1.000 0.0354(11) d .
C16 C Uani 1.4207(4) 0.41906(16) 0.18424(12) 1.000 0.0383(12) d .
C17 C Uani 0.7768(3) 0.32047(13) 0.04771(9) 1.000 0.0171(8) d .
C18 C Uani 0.6503(3) 0.29560(14) 0.07574(10) 1.000 0.0196(9) d .
C19 C Uani 0.6616(3) 0.23334(15) 0.07556(10) 1.000 0.0227(10) d .
C20 C Uani 0.7963(4) 0.21740(14) 0.04796(10) 1.000 0.0223(9) d .
C21 C Uani 0.8646(3) 0.27044(13) 0.03061(9) 1.000 0.0185(9) d .
C22 C Uani 0.5965(4) 0.41082(16) -0.01034(12) 1.000 0.0335(11) d .
C23 C Uani 0.7726(4) 0.45393(15) 0.07448(11) 1.000 0.0327(11) d .
C24 C Uani 0.9621(4) 0.41094(15) -0.01127(11) 1.000 0.0290(11) d .
H2 H Uiso 0.57440 0.24360 0.17350 1.000 0.0250 c RU
H3 H Uiso 0.70610 0.33810 0.20150 1.000 0.0280 c RU
H4 H Uiso 0.98490 0.31120 0.23130 1.000 0.0250 c RU
H5 H Uiso 1.02450 0.20070 0.22010 1.000 0.0220 c RU
H6A H Uiso 0.74590 0.03190 0.23060 1.000 0.0510 c RU
H6B H Uiso 0.67930 0.09050 0.25640 1.000 0.0510 c RU
H6C H Uiso 0.86980 0.08030 0.25100 1.000 0.0510 c RU
H7A H Uiso 0.56750 0.11530 0.11880 1.000 0.0640 c RU
H7B H Uiso 0.47670 0.12160 0.16740 1.000 0.0640 c RU
H7C H Uiso 0.54200 0.05750 0.15090 1.000 0.0640 c RU
H8A H Uiso 0.92040 0.04350 0.13990 1.000 0.0610 c RU
H8B H Uiso 1.03390 0.09640 0.15870 1.000 0.0610 c RU
H8C H Uiso 0.92780 0.10640 0.11310 1.000 0.0610 c RU
H10 H Uiso 1.18740 0.33520 0.05620 1.000 0.0210 c RU
H11 H Uiso 1.20630 0.22320 0.05550 1.000 0.0270 c RU
H12 H Uiso 1.24440 0.18800 0.13850 1.000 0.0280 c RU
H13 H Uiso 1.25310 0.27910 0.18950 1.000 0.0200 c RU
H14A H Uiso 1.34130 0.45140 0.07960 1.000 0.0430 c RU
H14B H Uiso 1.25560 0.50380 0.10870 1.000 0.0430 c RU
H14C H Uiso 1.14870 0.45780 0.07910 1.000 0.0430 c RU
H15A H Uiso 0.95760 0.42620 0.17130 1.000 0.0530 c RU
H15B H Uiso 1.06830 0.47740 0.19390 1.000 0.0530 c RU
H15C H Uiso 1.06400 0.41150 0.21620 1.000 0.0530 c RU
H16A H Uiso 1.51480 0.41030 0.16480 1.000 0.0580 c RU
H16B H Uiso 1.41760 0.39080 0.21030 1.000 0.0580 c RU
H16C H Uiso 1.42870 0.46020 0.19610 1.000 0.0580 c RU
H18 H Uiso 0.57110 0.31820 0.09190 1.000 0.0240 c RU
H19 H Uiso 0.59150 0.20630 0.09120 1.000 0.0270 c RU
H20 H Uiso 0.83370 0.17770 0.04220 1.000 0.0270 c RU
H21 H Uiso 0.95540 0.27250 0.01060 1.000 0.0220 c RU
H22A H Uiso 0.59090 0.45300 -0.01990 1.000 0.0500 c RU
H22B H Uiso 0.50000 0.40060 0.00770 1.000 0.0500 c RU
H22C H Uiso 0.60210 0.38510 -0.03780 1.000 0.0500 c RU
H23A H Uiso 0.76480 0.49470 0.06190 1.000 0.0490 c RU
H23B H Uiso 0.87080 0.45040 0.09320 1.000 0.0490 c RU
H23C H Uiso 0.67790 0.44560 0.09380 1.000 0.0490 c RU
H24A H Uiso 0.96600 0.37990 -0.03530 1.000 0.0440 c RU
H24B H Uiso 1.06000 0.40870 0.00780 1.000 0.0440 c RU
H24C H Uiso 0.95560 0.45060 -0.02580 1.000 0.0440 c RU

loop_
_atom_type_symbol
_atom_type_description
_atom_type_scat_dispersion_real
_atom_type_scat_dispersion_imag
_atom_type_scat_source
C C 0.0033 0.0016 ' International Tables Vol C Tables 4.2.6.8 and 6.1.1.4'
H H 0.0000 0.0000 ' International Tables Vol C Tables 4.2.6.8 and 6.1.1.4'
Si Si 0.0817 0.0704 ' International Tables Vol C Tables 4.2.6.8 and 6.1.1.4'
Sm Sm -0.1638 3.4418 ' International Tables Vol C Tables 4.2.6.8 and 6.1.1.4'

loop_
_geom_angle_atom_site_label_1
_geom_angle_atom_site_label_2
_geom_angle_atom_site_label_3
_geom_angle
_geom_angle_publ_flag
C1 Sm1 C2 29.99(8) yes
C1 Sm1 C3 49.83(9) yes
C1 Sm1 C4 49.90(8) yes
C1 Sm1 C5 30.26(8) yes
C1 Sm1 C9 127.69(8) yes
C1 Sm1 C10 147.48(8) yes
C1 Sm1 C11 124.49(9) yes
C1 Sm1 C12 98.88(8) yes
C1 Sm1 C13 101.03(8) yes
C1 Sm1 C17 127.75(8) yes
C1 Sm1 C18 97.93(8) yes
C1 Sm1 C19 81.64(8) yes
C1 Sm1 C20 98.62(9) yes
C1 Sm1 C21 127.65(8) yes
C2 Sm1 C3 29.58(9) yes
C2 Sm1 C4 48.96(8) yes
C2 Sm1 C5 48.74(8) yes
C2 Sm1 C9 134.49(8) yes
C2 Sm1 C10 164.79(9) yes
C2 Sm1 C11 154.47(9) yes
C2 Sm1 C12 126.88(9) yes
C2 Sm1 C13 119.10(8) yes
C2 Sm1 C17 105.39(8) yes
C2 Sm1 C18 75.88(8) yes
C2 Sm1 C19 71.57(8) yes
C2 Sm1 C20 98.64(9) yes
C2 Sm1 C21 119.98(8) yes
C3 Sm1 C4 29.97(8) yes
C3 Sm1 C5 48.99(8) yes
C3 Sm1 C9 106.92(8) yes
C3 Sm1 C10 136.04(9) yes
C3 Sm1 C11 150.31(9) yes
C3 Sm1 C12 122.42(8) yes
C3 Sm1 C13 101.11(8) yes
C3 Sm1 C17 109.00(8) yes
C3 Sm1 C18 86.29(8) yes
C3 Sm1 C19 94.29(8) yes
C3 Sm1 C20 124.09(9) yes
C3 Sm1 C21 135.06(8) yes
C4 Sm1 C5 29.55(9) yes
C4 Sm1 C9 86.24(8) yes
C4 Sm1 C10 116.25(8) yes
C4 Sm1 C11 120.82(8) yes
C4 Sm1 C12 92.51(8) yes
C4 Sm1 C13 72.59(8) yes
C4 Sm1 C17 136.33(8) yes
C4 Sm1 C18 116.26(8) yes
C4 Sm1 C19 120.41(8) yes
C4 Sm1 C20 146.58(9) yes
C4 Sm1 C21 164.87(8) yes
C5 Sm1 C9 97.52(8) yes
C5 Sm1 C10 121.43(8) yes
C5 Sm1 C11 109.47(9) yes
C5 Sm1 C12 79.33(8) yes
C5 Sm1 C13 72.61(8) yes
C5 Sm1 C17 154.10(7) yes
C5 Sm1 C18 124.42(8) yes
C5 Sm1 C19 111.88(8) yes
C5 Sm1 C20 126.02(9) yes
C5 Sm1 C21 155.57(9) yes
C9 Sm1 C10 30.32(8) yes
C9 Sm1 C11 49.97(9) yes
C9 Sm1 C12 49.78(9) yes
C9 Sm1 C13 29.91(8) yes
C9 Sm1 C17 103.05(8) yes
C9 Sm1 C18 130.14(9) yes
C9 Sm1 C19 150.54(9) yes
C9 Sm1 C20 126.80(9) yes
C9 Sm1 C21 102.12(8) yes
C10 Sm1 C11 29.57(9) yes
C10 Sm1 C12 49.21(9) yes
C10 Sm1 C13 48.92(8) yes
C10 Sm1 C17 83.48(8) yes
C10 Sm1 C18 113.66(8) yes
C10 Sm1 C19 122.71(8) yes
C10 Sm1 C20 96.50(9) yes
C10 Sm1 C21 73.71(8) yes
C11 Sm1 C12 30.35(9) yes
C11 Sm1 C13 49.30(9) yes
C11 Sm1 C17 95.86(9) yes
C11 Sm1 C18 122.32(9) yes
C11 Sm1 C19 114.49(9) yes
C11 Sm1 C20 84.36(9) yes
C11 Sm1 C21 73.66(8) yes
C12 Sm1 C13 29.64(9) yes
C12 Sm1 C17 126.20(8) yes
C12 Sm1 C18 151.10(9) yes
C12 Sm1 C19 132.37(9) yes
C12 Sm1 C20 105.03(9) yes
C12 Sm1 C21 102.52(8) yes
C13 Sm1 C17 131.20(8) yes
C13 Sm1 C18 159.99(9) yes
C13 Sm1 C19 161.88(9) yes
C13 Sm1 C20 132.77(9) yes
C13 Sm1 C21 120.49(8) yes
C17 Sm1 C18 30.18(8) yes
C17 Sm1 C19 49.57(9) yes
C17 Sm1 C20 49.49(9) yes
C17 Sm1 C21 29.73(8) yes
C18 Sm1 C19 29.44(9) yes
C18 Sm1 C20 49.06(9) yes
C18 Sm1 C21 48.85(8) yes
C19 Sm1 C20 30.13(9) yes
C19 Sm1 C21 49.10(8) yes
C20 Sm1 C21 29.65(9) yes
C1 Si1 C6 109.36(14) yes
C1 Si1 C7 111.38(15) yes
C1 Si1 C8 109.37(14) yes
C6 Si1 C7 108.50(16) yes
C6 Si1 C8 107.91(16) yes
C7 Si1 C8 110.25(16) yes
C9 Si2 C14 109.83(14) yes
C9 Si2 C15 112.58(13) yes
C9 Si2 C16 108.58(14) yes
C14 Si2 C15 110.16(15) yes
C14 Si2 C16 108.67(15) yes
C15 Si2 C16 106.91(15) yes
C17 Si3 C22 108.01(14) yes
C17 Si3 C23 111.35(14) yes
C17 Si3 C24 110.20(14) yes
C22 Si3 C23 107.38(15) yes
C22 Si3 C24 108.11(15) yes
C23 Si3 C24 111.62(15) yes
Sm1 C1 Si1 120.80(12) yes
Sm1 C1 C2 74.98(16) yes
Sm1 C1 C5 74.51(16) yes
Si1 C1 C2 130.6(2) yes
Si1 C1 C5 124.1(2) yes
C2 C1 C5 105.0(2) no
Sm1 C2 C1 75.03(15) yes
Sm1 C2 C3 74.59(16) yes
C1 C2 C3 109.8(2) no
Sm1 C3 C2 75.83(16) yes
Sm1 C3 C4 75.09(16) yes
C2 C3 C4 107.7(3) no
Sm1 C4 C3 74.93(16) yes
Sm1 C4 C5 75.41(17) yes
C3 C4 C5 107.7(2) no
Sm1 C5 C1 75.24(16) yes
Sm1 C5 C4 75.04(17) yes
C1 C5 C4 109.7(2) no
Sm1 C9 Si2 123.68(12) yes
Sm1 C9 C10 73.48(15) yes
Sm1 C9 C13 74.59(15) yes
Si2 C9 C10 127.6(2) yes
Si2 C9 C13 126.7(2) yes
C10 C9 C13 105.0(2) no
Sm1 C10 C9 76.20(15) yes
Sm1 C10 C11 74.38(16) yes
C9 C10 C11 109.9(3) no
Sm1 C11 C10 76.05(15) yes
Sm1 C11 C12 75.04(15) yes
C10 C11 C12 107.7(3) no
Sm1 C12 C11 74.62(15) yes
Sm1 C12 C13 76.74(15) yes
C11 C12 C13 107.9(3) no
Sm1 C13 C9 75.50(15) yes
Sm1 C13 C12 73.63(15) yes
C9 C13 C12 109.6(3) no
Sm1 C17 Si3 130.01(13) yes
Sm1 C17 C18 73.58(15) yes
Sm1 C17 C21 74.52(15) yes
Si3 C17 C18 124.5(2) yes
Si3 C17 C21 127.7(2) yes
C18 C17 C21 105.5(2) no
Sm1 C18 C17 76.24(15) yes
Sm1 C18 C19 74.86(16) yes
C17 C18 C19 109.5(2) no
Sm1 C19 C18 75.70(16) yes
Sm1 C19 C20 74.65(16) yes
C18 C19 C20 107.8(3) no
Sm1 C20 C19 75.22(17) yes
Sm1 C20 C21 76.62(17) yes
C19 C20 C21 108.0(3) no
Sm1 C21 C17 75.75(15) yes
Sm1 C21 C20 73.74(16) yes
C17 C21 C20 109.3(2) no
Sm1 C2 H2 117.00 no
C1 C2 H2 125.00 no
C3 C2 H2 125.00 no
Sm1 C3 H3 115.00 no
C2 C3 H3 126.00 no
C4 C3 H3 126.00 no
Sm1 C4 H4 116.00 no
C3 C4 H4 126.00 no
C5 C4 H4 126.00 no
Sm1 C5 H5 116.00 no
C1 C5 H5 125.00 no
C4 C5 H5 125.00 no
Si1 C6 H6A 109.00 no
Si1 C6 H6B 109.00 no
Si1 C6 H6C 110.00 no
H6A C6 H6B 109.00 no
H6A C6 H6C 109.00 no
H6B C6 H6C 109.00 no
Si1 C7 H7A 109.00 no
Si1 C7 H7B 110.00 no
Si1 C7 H7C 109.00 no
H7A C7 H7B 109.00 no
H7A C7 H7C 110.00 no
H7B C7 H7C 109.00 no
Si1 C8 H8A 109.00 no
Si1 C8 H8B 110.00 no
Si1 C8 H8C 110.00 no
H8A C8 H8B 109.00 no
H8A C8 H8C 109.00 no
H8B C8 H8C 109.00 no
Sm1 C10 H10 116.00 no
C9 C10 H10 125.00 no
C11 C10 H10 125.00 no
Sm1 C11 H11 115.00 no
C10 C11 H11 126.00 no
C12 C11 H11 126.00 no
Sm1 C12 H12 115.00 no
C11 C12 H12 126.00 no
C13 C12 H12 126.00 no
Sm1 C13 H13 118.00 no
C9 C13 H13 125.00 no
C12 C13 H13 125.00 no
Si2 C14 H14A 109.00 no
Si2 C14 H14B 109.00 no
Si2 C14 H14C 109.00 no
H14A C14 H14B 110.00 no
H14A C14 H14C 109.00 no
H14B C14 H14C 109.00 no
Si2 C15 H15A 109.00 no
Si2 C15 H15B 109.00 no
Si2 C15 H15C 110.00 no
H15A C15 H15B 109.00 no
H15A C15 H15C 110.00 no
H15B C15 H15C 110.00 no
Si2 C16 H16A 109.00 no
Si2 C16 H16B 110.00 no
Si2 C16 H16C 110.00 no
H16A C16 H16B 109.00 no
H16A C16 H16C 109.00 no
H16B C16 H16C 109.00 no
Sm1 C18 H18 116.00 no
C17 C18 H18 125.00 no
C19 C18 H18 125.00 no
Sm1 C19 H19 116.00 no
C18 C19 H19 126.00 no
C20 C19 H19 126.00 no
Sm1 C20 H20 114.00 no
C19 C20 H20 126.00 no
C21 C20 H20 126.00 no
Sm1 C21 H21 117.00 no
C17 C21 H21 125.00 no
C20 C21 H21 125.00 no
Si3 C22 H22A 109.00 no
Si3 C22 H22B 109.00 no
Si3 C22 H22C 109.00 no
H22A C22 H22B 109.00 no
H22A C22 H22C 109.00 no
H22B C22 H22C 109.00 no
Si3 C23 H23A 109.00 no
Si3 C23 H23B 109.00 no
Si3 C23 H23C 109.00 no
H23A C23 H23B 110.00 no
H23A C23 H23C 110.00 no
H23B C23 H23C 109.00 no
Si3 C24 H24A 110.00 no
Si3 C24 H24B 109.00 no
Si3 C24 H24C 109.00 no
H24A C24 H24B 110.00 no
H24A C24 H24C 109.00 no
H24B C24 H24C 109.00 no

loop_
_geom_bond_atom_site_label_1
_geom_bond_atom_site_label_2
_geom_bond_distance
_geom_bond_publ_flag
Sm1 C1 2.746(3) yes
Sm1 C2 2.745(3) yes
Sm1 C3 2.730(3) yes
Sm1 C4 2.732(3) yes
Sm1 C5 2.737(3) yes
Sm1 C9 2.768(3) yes
Sm1 C10 2.733(3) yes
Sm1 C11 2.712(3) yes
Sm1 C12 2.718(3) yes
Sm1 C13 2.757(3) yes
Sm1 C17 2.772(3) yes
Sm1 C18 2.737(3) yes
Sm1 C19 2.727(3) yes
Sm1 C20 2.720(3) yes
Sm1 C21 2.756(3) yes
Si1 C1 1.854(3) yes
Si1 C6 1.868(3) yes
Si1 C7 1.867(4) yes
Si1 C8 1.868(4) yes
Si2 C9 1.854(3) yes
Si2 C14 1.864(3) yes
Si2 C15 1.871(3) yes
Si2 C16 1.870(3) yes
Si3 C17 1.854(3) yes
Si3 C22 1.871(3) yes
Si3 C23 1.862(3) yes
Si3 C24 1.867(3) yes
C1 C2 1.421(4) no
C1 C5 1.431(4) no
C2 C3 1.398(4) no
C3 C4 1.412(4) no
C4 C5 1.395(4) no
C9 C10 1.439(4) no
C9 C13 1.426(4) no
C10 C11 1.390(4) no
C11 C12 1.421(4) no
C12 C13 1.401(4) no
C17 C18 1.435(4) no
C17 C21 1.418(4) no
C18 C19 1.389(5) no
C19 C20 1.416(4) no
C20 C21 1.401(4) no
C2 H2 0.9500 no
C3 H3 0.9500 no
C4 H4 0.9500 no
C5 H5 0.9500 no
C6 H6A 0.9800 no
C6 H6B 0.9800 no
C6 H6C 0.9800 no
C7 H7A 0.9800 no
C7 H7B 0.9800 no
C7 H7C 0.9800 no
C8 H8A 0.9800 no
C8 H8B 0.9800 no
C8 H8C 0.9800 no
C10 H10 0.9500 no
C11 H11 0.9500 no
C12 H12 0.9500 no
C13 H13 0.9500 no
C14 H14A 0.9800 no
C14 H14B 0.9800 no
C14 H14C 0.9800 no
C15 H15A 0.9800 no
C15 H15B 0.9800 no
C15 H15C 0.9800 no
C16 H16A 0.9800 no
C16 H16B 0.9800 no
C16 H16C 0.9800 no
C18 H18 0.9500 no
C19 H19 0.9500 no
C20 H20 0.9500 no
C21 H21 0.9500 no
C22 H22A 0.9800 no
C22 H22B 0.9800 no
C22 H22C 0.9800 no
C23 H23A 0.9800 no
C23 H23B 0.9800 no
C23 H23C 0.9800 no
C24 H24A 0.9800 no
C24 H24B 0.9800 no
C24 H24C 0.9800 no

loop_
_geom_torsion_atom_site_label_1
_geom_torsion_atom_site_label_2
_geom_torsion_atom_site_label_3
_geom_torsion_atom_site_label_4
_geom_torsion
_geom_torsion_publ_flag
C2 Sm1 C1 Si1 128.6(2) no
C2 Sm1 C1 C5 -110.6(2) no
C3 Sm1 C1 Si1 164.15(18) no
C3 Sm1 C1 C2 35.51(15) no
C3 Sm1 C1 C5 -75.10(17) no
C4 Sm1 C1 Si1 -156.31(18) no
C4 Sm1 C1 C2 75.05(17) no
C4 Sm1 C1 C5 -35.56(15) no
C5 Sm1 C1 Si1 -120.8(2) no
C5 Sm1 C1 C2 110.6(2) no
C9 Sm1 C1 Si1 -115.69(14) no
C9 Sm1 C1 C2 115.67(16) no
C9 Sm1 C1 C5 5.1(2) no
C10 Sm1 C1 Si1 -80.5(2) no
C10 Sm1 C1 C2 150.85(17) no
C10 Sm1 C1 C5 40.2(2) no
C11 Sm1 C1 Si1 -52.78(17) no
C11 Sm1 C1 C2 178.58(15) no
C11 Sm1 C1 C5 67.97(18) no
C12 Sm1 C1 Si1 -70.53(14) no
C12 Sm1 C1 C2 160.83(16) no
C12 Sm1 C1 C5 50.22(17) no
C13 Sm1 C1 Si1 -100.56(14) no
C13 Sm1 C1 C2 130.80(16) no
C13 Sm1 C1 C5 20.20(17) no
C17 Sm1 C1 Si1 80.74(16) no
C17 Sm1 C1 C2 -47.90(19) no
C17 Sm1 C1 C5 -158.51(15) no
C18 Sm1 C1 Si1 85.87(14) no
C18 Sm1 C1 C2 -42.77(17) no
C18 Sm1 C1 C5 -153.38(16) no
C19 Sm1 C1 Si1 61.26(14) no
C19 Sm1 C1 C2 -67.38(16) no
C19 Sm1 C1 C5 -177.99(17) no
C20 Sm1 C1 Si1 36.27(15) no
C20 Sm1 C1 C2 -92.37(17) no
C20 Sm1 C1 C5 157.02(16) no
C21 Sm1 C1 Si1 42.90(17) no
C21 Sm1 C1 C2 -85.74(18) no
C21 Sm1 C1 C5 163.65(15) no
C1 Sm1 C2 C3 116.0(2) no
C3 Sm1 C2 C1 -116.0(2) no
C4 Sm1 C2 C1 -78.45(17) no
C4 Sm1 C2 C3 37.53(16) no
C5 Sm1 C2 C1 -38.86(15) no
C5 Sm1 C2 C3 77.12(18) no
C9 Sm1 C2 C1 -90.70(19) no
C9 Sm1 C2 C3 25.3(2) no
C11 Sm1 C2 C1 -2.7(3) no
C11 Sm1 C2 C3 113.3(2) no
C12 Sm1 C2 C1 -23.9(2) no
C12 Sm1 C2 C3 92.05(19) no
C13 Sm1 C2 C1 -58.25(18) no
C13 Sm1 C2 C3 57.74(19) no
C17 Sm1 C2 C1 142.52(16) no
C17 Sm1 C2 C3 -101.50(17) no
C18 Sm1 C2 C1 136.09(17) no
C18 Sm1 C2 C3 -107.93(18) no
C19 Sm1 C2 C1 105.71(17) no
C19 Sm1 C2 C3 -138.31(18) no
C20 Sm1 C2 C1 92.29(17) no
C20 Sm1 C2 C3 -151.73(17) no
C21 Sm1 C2 C1 114.29(16) no
C21 Sm1 C2 C3 -129.73(16) no
C1 Sm1 C3 C2 -36.02(16) no
C1 Sm1 C3 C4 77.09(18) no
C2 Sm1 C3 C4 113.1(3) no
C4 Sm1 C3 C2 -113.1(3) no
C5 Sm1 C3 C2 -76.21(18) no
C5 Sm1 C3 C4 36.90(17) no
C9 Sm1 C3 C2 -161.43(16) no
C9 Sm1 C3 C4 -48.33(19) no
C10 Sm1 C3 C2 -171.60(15) no
C10 Sm1 C3 C4 -58.5(2) no
C11 Sm1 C3 C2 -126.9(2) no
C11 Sm1 C3 C4 -13.8(3) no
C12 Sm1 C3 C2 -108.76(17) no
C12 Sm1 C3 C4 4.4(2) no
C13 Sm1 C3 C2 -131.15(16) no
C13 Sm1 C3 C4 -18.05(19) no
C17 Sm1 C3 C2 87.81(17) no
C17 Sm1 C3 C4 -159.09(17) no
C18 Sm1 C3 C2 67.62(17) no
C18 Sm1 C3 C4 -179.28(18) no
C19 Sm1 C3 C2 39.26(17) no
C19 Sm1 C3 C4 152.37(18) no
C20 Sm1 C3 C2 34.4(2) no
C20 Sm1 C3 C4 147.54(17) no
C21 Sm1 C3 C2 70.6(2) no
C21 Sm1 C3 C4 -176.32(16) no
C1 Sm1 C4 C3 -76.82(18) no
C1 Sm1 C4 C5 36.45(14) no
C2 Sm1 C4 C3 -37.01(17) no
C2 Sm1 C4 C5 76.27(17) no
C3 Sm1 C4 C5 113.3(2) no
C5 Sm1 C4 C3 -113.3(2) no
C9 Sm1 C4 C3 134.26(18) no
C9 Sm1 C4 C5 -112.46(15) no
C10 Sm1 C4 C3 138.71(17) no
C10 Sm1 C4 C5 -108.01(16) no
C11 Sm1 C4 C3 172.10(17) no
C11 Sm1 C4 C5 -74.63(17) no
C12 Sm1 C4 C3 -176.32(18) no
C12 Sm1 C4 C5 -63.05(16) no
C13 Sm1 C4 C3 161.42(19) no
C13 Sm1 C4 C5 -85.30(15) no
C17 Sm1 C4 C3 29.3(2) no
C17 Sm1 C4 C5 142.54(15) no
C18 Sm1 C4 C3 0.8(2) no
C18 Sm1 C4 C5 114.08(15) no
C19 Sm1 C4 C3 -32.4(2) no
C19 Sm1 C4 C5 80.84(17) no
C20 Sm1 C4 C3 -53.8(3) no
C20 Sm1 C4 C5 59.5(2) no
C1 Sm1 C5 C4 -115.6(2) no
C2 Sm1 C5 C1 38.49(16) no
C2 Sm1 C5 C4 -77.09(17) no
C3 Sm1 C5 C1 78.12(17) no
C3 Sm1 C5 C4 -37.46(15) no
C4 Sm1 C5 C1 115.6(2) no
C9 Sm1 C5 C1 -175.96(16) no
C9 Sm1 C5 C4 68.46(15) no
C10 Sm1 C5 C1 -155.98(15) no
C10 Sm1 C5 C4 88.44(16) no
C11 Sm1 C5 C1 -125.87(16) no
C11 Sm1 C5 C4 118.56(15) no
C12 Sm1 C5 C1 -129.41(17) no
C12 Sm1 C5 C4 115.01(16) no
C13 Sm1 C5 C1 -159.20(18) no
C13 Sm1 C5 C4 85.22(15) no
C17 Sm1 C5 C1 41.5(3) no
C17 Sm1 C5 C4 -74.0(2) no
C18 Sm1 C5 C1 32.6(2) no
C18 Sm1 C5 C4 -83.03(17) no
C19 Sm1 C5 C1 2.15(18) no
C19 Sm1 C5 C4 -113.43(15) no
C20 Sm1 C5 C1 -28.5(2) no
C20 Sm1 C5 C4 -144.08(15) no
C21 Sm1 C5 C1 -32.6(3) no
C21 Sm1 C5 C4 -148.17(18) no
C1 Sm1 C9 Si2 -93.27(16) no
C1 Sm1 C9 C10 142.15(16) no
C1 Sm1 C9 C13 30.9(2) no
C2 Sm1 C9 Si2 -54.1(2) no
C2 Sm1 C9 C10 -178.69(16) no
C2 Sm1 C9 C13 70.1(2) no
C3 Sm1 C9 Si2 -41.37(17) no
C3 Sm1 C9 C10 -165.96(16) no
C3 Sm1 C9 C13 82.83(17) no
C4 Sm1 C9 Si2 -63.33(15) no
C4 Sm1 C9 C10 172.08(17) no
C4 Sm1 C9 C13 60.87(16) no
C5 Sm1 C9 Si2 -90.70(15) no
C5 Sm1 C9 C10 144.71(16) no
C5 Sm1 C9 C13 33.50(17) no
C10 Sm1 C9 Si2 124.6(2) no
C10 Sm1 C9 C13 -111.2(2) no
C11 Sm1 C9 Si2 160.1(2) no
C11 Sm1 C9 C10 35.55(16) no
C11 Sm1 C9 C13 -75.67(18) no
C12 Sm1 C9 Si2 -159.8(2) no
C12 Sm1 C9 C10 75.59(18) no
C12 Sm1 C9 C13 -35.63(16) no
C13 Sm1 C9 Si2 -124.2(2) no
C13 Sm1 C9 C10 111.2(2) no
C17 Sm1 C9 Si2 73.46(15) no
C17 Sm1 C9 C10 -51.13(17) no
C17 Sm1 C9 C13 -162.34(16) no
C18 Sm1 C9 Si2 58.30(19) no
C18 Sm1 C9 C10 -66.29(19) no
C18 Sm1 C9 C13 -177.50(15) no
C19 Sm1 C9 Si2 92.9(2) no
C19 Sm1 C9 C10 -31.7(3) no
C19 Sm1 C9 C13 -142.93(19) no
C20 Sm1 C9 Si2 122.21(15) no
C20 Sm1 C9 C10 -2.4(2) no
C20 Sm1 C9 C13 -113.59(17) no
C21 Sm1 C9 Si2 103.92(15) no
C21 Sm1 C9 C10 -20.66(18) no
C21 Sm1 C9 C13 -131.88(16) no
C1 Sm1 C10 C9 -64.6(2) no
C1 Sm1 C10 C11 51.0(2) no
C3 Sm1 C10 C9 19.5(2) no
C3 Sm1 C10 C11 135.12(17) no
C4 Sm1 C10 C9 -8.82(19) no
C4 Sm1 C10 C11 106.76(18) no
C5 Sm1 C10 C9 -42.16(19) no
C5 Sm1 C10 C11 73.42(19) no
C9 Sm1 C10 C11 115.6(2) no
C11 Sm1 C10 C9 -115.6(2) no
C12 Sm1 C10 C9 -77.66(17) no
C12 Sm1 C10 C11 37.92(17) no
C13 Sm1 C10 C9 -38.08(15) no
C13 Sm1 C10 C11 77.50(18) no
C17 Sm1 C10 C9 130.24(17) no
C17 Sm1 C10 C11 -114.19(17) no
C18 Sm1 C10 C9 130.17(16) no
C18 Sm1 C10 C11 -114.26(17) no
C19 Sm1 C10 C9 162.10(16) no
C19 Sm1 C10 C11 -82.32(19) no
C20 Sm1 C10 C9 178.09(17) no
C20 Sm1 C10 C11 -66.34(18) no
C21 Sm1 C10 C9 158.93(18) no
C21 Sm1 C10 C11 -85.49(17) no
C1 Sm1 C11 C10 -149.54(15) no
C1 Sm1 C11 C12 -36.6(2) no
C2 Sm1 C11 C10 -147.9(2) no
C2 Sm1 C11 C12 -35.0(3) no
C3 Sm1 C11 C10 -81.6(2) no
C3 Sm1 C11 C12 31.4(3) no
C4 Sm1 C11 C10 -89.55(18) no
C4 Sm1 C11 C12 23.4(2) no
C5 Sm1 C11 C10 -119.84(16) no
C5 Sm1 C11 C12 -6.90(19) no
C9 Sm1 C11 C10 -36.49(15) no
C9 Sm1 C11 C12 76.45(18) no
C10 Sm1 C11 C12 112.9(2) no
C12 Sm1 C11 C10 -112.9(2) no
C13 Sm1 C11 C10 -76.08(18) no
C13 Sm1 C11 C12 36.86(17) no
C17 Sm1 C11 C10 65.65(17) no
C17 Sm1 C11 C12 178.59(17) no
C18 Sm1 C11 C10 81.20(18) no
C18 Sm1 C11 C12 -165.86(17) no
C19 Sm1 C11 C10 113.62(17) no
C19 Sm1 C11 C12 -133.45(17) no
C20 Sm1 C11 C10 113.87(17) no
C20 Sm1 C11 C12 -133.19(18) no
C21 Sm1 C11 C10 85.65(17) no
C21 Sm1 C11 C12 -161.41(19) no
C1 Sm1 C12 C11 150.17(17) no
C1 Sm1 C12 C13 -96.73(17) no
C2 Sm1 C12 C11 162.02(17) no
C2 Sm1 C12 C13 -84.88(19) no
C3 Sm1 C12 C11 -162.22(17) no
C3 Sm1 C12 C13 -49.1(2) no
C4 Sm1 C12 C11 -160.05(18) no
C4 Sm1 C12 C13 -46.95(18) no
C5 Sm1 C12 C11 173.38(19) no
C5 Sm1 C12 C13 -73.52(17) no
C9 Sm1 C12 C11 -77.12(18) no
C9 Sm1 C12 C13 35.98(16) no
C10 Sm1 C12 C11 -36.90(17) no
C10 Sm1 C12 C13 76.21(18) no
C11 Sm1 C12 C13 113.1(3) no
C13 Sm1 C12 C11 -113.1(3) no
C17 Sm1 C12 C11 -1.7(2) no
C17 Sm1 C12 C13 111.37(17) no
C18 Sm1 C12 C11 25.3(3) no
C18 Sm1 C12 C13 138.4(2) no
C19 Sm1 C12 C11 63.4(2) no
C19 Sm1 C12 C13 176.52(16) no
C20 Sm1 C12 C11 48.70(19) no
C20 Sm1 C12 C13 161.80(17) no
C21 Sm1 C12 C11 18.26(19) no
C21 Sm1 C12 C13 131.36(17) no
C1 Sm1 C13 C9 -155.52(16) no
C1 Sm1 C13 C12 88.59(17) no
C2 Sm1 C13 C9 -129.86(16) no
C2 Sm1 C13 C12 114.25(18) no
C3 Sm1 C13 C9 -104.68(16) no
C3 Sm1 C13 C12 139.42(17) no
C4 Sm1 C13 C9 -114.01(17) no
C4 Sm1 C13 C12 130.09(19) no
C5 Sm1 C13 C9 -145.02(17) no
C5 Sm1 C13 C12 99.09(18) no
C9 Sm1 C13 C12 -115.9(2) no
C10 Sm1 C13 C9 38.63(16) no
C10 Sm1 C13 C12 -77.26(18) no
C11 Sm1 C13 C9 78.09(18) no
C11 Sm1 C13 C12 -37.80(17) no
C12 Sm1 C13 C9 115.9(2) no
C17 Sm1 C13 C9 23.1(2) no
C17 Sm1 C13 C12 -92.78(19) no
C18 Sm1 C13 C9 5.6(3) no
C18 Sm1 C13 C12 -110.3(3) no
C20 Sm1 C13 C9 91.64(18) no
C20 Sm1 C13 C12 -24.3(2) no
C21 Sm1 C13 C9 57.65(18) no
C21 Sm1 C13 C12 -58.25(19) no
C1 Sm1 C17 Si3 131.77(15) no
C1 Sm1 C17 C18 10.2(2) no
C1 Sm1 C17 C21 -101.65(16) no
C2 Sm1 C17 Si3 109.15(16) no
C2 Sm1 C17 C18 -12.48(19) no
C2 Sm1 C17 C21 -124.27(16) no
C3 Sm1 C17 Si3 78.37(17) no
C3 Sm1 C17 C18 -43.25(18) no
C3 Sm1 C17 C21 -155.05(15) no
C4 Sm1 C17 Si3 63.4(2) no
C4 Sm1 C17 C18 -58.2(2) no
C4 Sm1 C17 C21 -170.01(15) no
C5 Sm1 C17 Si3 106.8(2) no
C5 Sm1 C17 C18 -14.9(3) no
C5 Sm1 C17 C21 -126.7(2) no
C9 Sm1 C17 Si3 -34.95(17) no
C9 Sm1 C17 C18 -156.57(17) no
C9 Sm1 C17 C21 91.64(16) no
C10 Sm1 C17 Si3 -58.25(16) no
C10 Sm1 C17 C18 -179.87(18) no
C10 Sm1 C17 C21 68.33(16) no
C11 Sm1 C17 Si3 -85.16(17) no
C11 Sm1 C17 C18 153.22(17) no
C11 Sm1 C17 C21 41.42(16) no
C12 Sm1 C17 Si3 -84.28(18) no
C12 Sm1 C17 C18 154.10(16) no
C12 Sm1 C17 C21 42.30(19) no
C13 Sm1 C17 Si3 -46.5(2) no
C13 Sm1 C17 C18 -168.16(16) no
C13 Sm1 C17 C21 80.04(18) no
C18 Sm1 C17 Si3 121.6(3) no
C18 Sm1 C17 C21 -111.8(2) no
C19 Sm1 C17 Si3 157.5(2) no
C19 Sm1 C17 C18 35.83(16) no
C19 Sm1 C17 C21 -75.96(17) no
C20 Sm1 C17 Si3 -162.6(2) no
C20 Sm1 C17 C18 75.79(19) no
C20 Sm1 C17 C21 -36.00(16) no
C21 Sm1 C17 Si3 -126.6(2) no
C21 Sm1 C17 C18 111.8(2) no
C1 Sm1 C18 C17 -171.92(17) no
C1 Sm1 C18 C19 -56.95(17) no
C2 Sm1 C18 C17 167.60(18) no
C2 Sm1 C18 C19 -77.44(17) no
C3 Sm1 C18 C17 139.52(17) no
C3 Sm1 C18 C19 -105.52(17) no
C4 Sm1 C18 C17 139.12(16) no
C4 Sm1 C18 C19 -105.92(17) no
C5 Sm1 C18 C17 172.20(15) no
C5 Sm1 C18 C19 -72.84(19) no
C9 Sm1 C18 C17 30.4(2) no
C9 Sm1 C18 C19 145.41(16) no
C10 Sm1 C18 C17 0.14(19) no
C10 Sm1 C18 C19 115.10(17) no
C11 Sm1 C18 C17 -32.0(2) no
C11 Sm1 C18 C19 82.93(18) no
C12 Sm1 C18 C17 -46.8(3) no
C12 Sm1 C18 C19 68.1(3) no
C13 Sm1 C18 C17 26.8(3) no
C13 Sm1 C18 C19 141.8(2) no
C17 Sm1 C18 C19 115.0(2) no
C19 Sm1 C18 C17 -115.0(2) no
C20 Sm1 C18 C17 -77.36(18) no
C20 Sm1 C18 C19 37.60(16) no
C21 Sm1 C18 C17 -37.70(16) no
C21 Sm1 C18 C19 77.26(18) no
C1 Sm1 C19 C18 122.95(17) no
C1 Sm1 C19 C20 -123.69(19) no
C2 Sm1 C19 C18 93.85(17) no
C2 Sm1 C19 C20 -152.8(2) no
C3 Sm1 C19 C18 74.63(17) no
C3 Sm1 C19 C20 -172.01(18) no
C4 Sm1 C19 C18 90.21(18) no
C4 Sm1 C19 C20 -156.43(17) no
C5 Sm1 C19 C18 121.86(17) no
C5 Sm1 C19 C20 -124.78(18) no
C9 Sm1 C19 C18 -62.0(2) no
C9 Sm1 C19 C20 51.4(3) no
C10 Sm1 C19 C18 -80.34(18) no
C10 Sm1 C19 C20 33.0(2) no
C11 Sm1 C19 C18 -112.85(17) no
C11 Sm1 C19 C20 0.5(2) no
C12 Sm1 C19 C18 -142.62(16) no
C12 Sm1 C19 C20 -29.3(2) no
C17 Sm1 C19 C18 -36.78(16) no
C17 Sm1 C19 C20 76.58(18) no
C18 Sm1 C19 C20 113.4(3) no
C20 Sm1 C19 C18 -113.4(3) no
C21 Sm1 C19 C18 -76.31(18) no
C21 Sm1 C19 C20 37.05(17) no
C1 Sm1 C20 C19 56.37(19) no
C1 Sm1 C20 C21 169.35(16) no
C2 Sm1 C20 C19 26.03(19) no
C2 Sm1 C20 C21 139.00(17) no
C3 Sm1 C20 C19 9.6(2) no
C3 Sm1 C20 C21 122.61(17) no
C4 Sm1 C20 C19 38.8(3) no
C4 Sm1 C20 C21 151.74(17) no
C5 Sm1 C20 C19 70.5(2) no
C5 Sm1 C20 C21 -176.58(15) no
C9 Sm1 C20 C19 -151.31(17) no
C9 Sm1 C20 C21 -38.3(2) no
C10 Sm1 C20 C19 -152.52(18) no
C10 Sm1 C20 C21 -39.54(18) no
C11 Sm1 C20 C19 -179.54(19) no
C11 Sm1 C20 C21 -66.56(17) no
C12 Sm1 C20 C19 158.04(18) no
C12 Sm1 C20 C21 -88.98(18) no
C13 Sm1 C20 C19 170.19(17) no
C13 Sm1 C20 C21 -76.8(2) no
C17 Sm1 C20 C19 -76.87(19) no
C17 Sm1 C20 C21 36.11(15) no
C18 Sm1 C20 C19 -36.69(18) no
C18 Sm1 C20 C21 76.29(18) no
C19 Sm1 C20 C21 113.0(3) no
C21 Sm1 C20 C19 -113.0(3) no
C1 Sm1 C21 C17 102.03(17) no
C1 Sm1 C21 C20 -13.4(2) no
C2 Sm1 C21 C17 66.90(18) no
C2 Sm1 C21 C20 -48.5(2) no
C3 Sm1 C21 C17 34.4(2) no
C3 Sm1 C21 C20 -81.0(2) no
C5 Sm1 C21 C17 122.1(2) no
C5 Sm1 C21 C20 6.7(3) no
C9 Sm1 C21 C17 -95.16(16) no
C9 Sm1 C21 C20 149.47(17) no
C10 Sm1 C21 C17 -105.85(17) no
C10 Sm1 C21 C20 138.77(19) no
C11 Sm1 C21 C17 -136.70(17) no
C11 Sm1 C21 C20 107.93(19) no
C12 Sm1 C21 C17 -146.19(15) no
C12 Sm1 C21 C20 98.43(18) no
C13 Sm1 C21 C17 -120.68(15) no
C13 Sm1 C21 C20 123.95(17) no
C17 Sm1 C21 C20 -115.4(2) no
C18 Sm1 C21 C17 38.31(15) no
C18 Sm1 C21 C20 -77.06(19) no
C19 Sm1 C21 C17 77.68(17) no
C19 Sm1 C21 C20 -37.70(18) no
C20 Sm1 C21 C17 115.4(2) no
C6 Si1 C1 Sm1 152.54(14) no
C7 Si1 C1 Sm1 -87.55(17) no
C8 Si1 C1 Sm1 34.57(18) no
C6 Si1 C1 C2 -111.0(3) no
C7 Si1 C1 C2 9.0(3) no
C8 Si1 C1 C2 131.1(3) no
C6 Si1 C1 C5 61.0(3) no
C7 Si1 C1 C5 -179.1(2) no
C8 Si1 C1 C5 -57.0(3) no
C14 Si2 C9 C10 -4.6(3) no
C15 Si2 C9 C10 118.6(2) no
C16 Si2 C9 C10 -123.3(2) no
C14 Si2 C9 C13 165.0(2) no
C14 Si2 C9 Sm1 -99.30(16) no
C15 Si2 C9 Sm1 23.8(2) no
C16 Si2 C9 Sm1 142.01(15) no
C15 Si2 C9 C13 -71.8(3) no
C16 Si2 C9 C13 46.3(3) no
C23 Si3 C17 C18 58.2(3) no
C24 Si3 C17 Sm1 85.22(18) no
C22 Si3 C17 Sm1 -156.89(16) no
C23 Si3 C17 Sm1 -39.2(2) no
C22 Si3 C17 C18 -59.4(3) no
C23 Si3 C17 C21 -141.2(2) no
C24 Si3 C17 C18 -177.3(2) no
C22 Si3 C17 C21 101.1(3) no
C24 Si3 C17 C21 -16.8(3) no
Sm1 C1 C2 C3 -67.1(2) no
C5 C1 C2 C3 1.9(3) no
Si1 C1 C2 Sm1 -117.9(2) no
Sm1 C1 C5 C4 67.8(2) no
Si1 C1 C5 Sm1 117.0(2) no
C2 C1 C5 C4 -1.6(3) no
Si1 C1 C2 C3 175.0(2) no
C5 C1 C2 Sm1 69.02(18) no
Si1 C1 C5 C4 -175.2(2) no
C2 C1 C5 Sm1 -69.36(18) no
C1 C2 C3 C4 -1.5(3) no
C1 C2 C3 Sm1 67.4(2) no
Sm1 C2 C3 C4 -68.9(2) no
C2 C3 C4 Sm1 69.4(2) no
C2 C3 C4 C5 0.5(3) no
Sm1 C3 C4 C5 -68.9(2) no
C3 C4 C5 C1 0.7(3) no
Sm1 C4 C5 C1 -67.9(2) no
C3 C4 C5 Sm1 68.6(2) no
Sm1 C9 C10 C11 -67.45(18) no
C13 C9 C10 Sm1 68.51(17) no
Si2 C9 C10 Sm1 -120.1(2) no
Si2 C9 C10 C11 172.43(19) no
Sm1 C9 C13 C12 66.36(18) no
Si2 C9 C13 Sm1 120.8(2) no
Si2 C9 C13 C12 -172.84(19) no
C10 C9 C13 Sm1 -67.71(17) no
C10 C9 C13 C12 -1.4(3) no
C13 C9 C10 C11 1.1(3) no
Sm1 C10 C11 C12 -69.01(18) no
C9 C10 C11 C12 -0.4(3) no
C9 C10 C11 Sm1 68.64(18) no
C10 C11 C12 Sm1 69.70(18) no
C10 C11 C12 C13 -0.5(3) no
Sm1 C11 C12 C13 -70.19(18) no
C11 C12 C13 C9 1.2(3) no
Sm1 C12 C13 C9 -67.57(18) no
C11 C12 C13 Sm1 68.74(18) no
Sm1 C17 C18 C19 -68.2(2) no
Si3 C17 C18 Sm1 -127.7(2) no
Si3 C17 C18 C19 164.2(2) no
C21 C17 C18 Sm1 68.24(18) no
C21 C17 C18 C19 0.1(3) no
Sm1 C17 C21 C20 66.8(2) no
Si3 C17 C21 Sm1 129.0(2) no
Si3 C17 C21 C20 -164.3(2) no
C18 C17 C21 Sm1 -67.58(18) no
C18 C17 C21 C20 -0.8(3) no
Sm1 C18 C19 C20 -68.4(2) no
C17 C18 C19 Sm1 69.08(19) no
C17 C18 C19 C20 0.7(3) no
Sm1 C19 C20 C21 -70.3(2) no
C18 C19 C20 Sm1 69.1(2) no
C18 C19 C20 C21 -1.2(3) no
Sm1 C20 C21 C17 -68.07(19) no
C19 C20 C21 Sm1 69.3(2) no
C19 C20 C21 C17 1.3(3) no
